data_4118365
loop_
_publ_author_name
'Shou-Tian Zheng'
'Chengyu Mao'
'Tao Wu'
'Sangyune Lee'
'Pingyun Feng'
'Xianhui Bu'

_publ_section_title
;
 Generalized Synthesis of Zeolite-Type Metal-Organic Frameworks
 Encapsulating Immobilized Transition-Metal Clusters
;
_journal_name_full 'Journal of the American Chemical Society'
_journal_page_first 11936
_journal_page_last 11939
_journal_paper_doi 10.1021/ja305181y
_journal_volume 134
_journal_year 2012
_chemical_formula_sum 'C298 H284 In18 N14 Ni14 O224'
_chemical_formula_weight 10534.09
_chemical_name_systematic
; 
 ? 
;
_space_group_IT_number 147
_symmetry_cell_setting hexagonal
_symmetry_space_group_name_Hall '-P 3'
_symmetry_space_group_name_H-M 'P -3'
_atom_sites_solution_primary direct
_atom_sites_solution_secondary difmap
_audit_creation_method SHELXL-97
_cell_angle_alpha 90.00
_cell_angle_beta 90.00
_cell_angle_gamma 120.00
_cell_formula_units_Z 1
_cell_length_a 49.5900(3)
_cell_length_b 49.5900(3)
_cell_length_c 9.9168(11)
_cell_measurement_reflns_used 512
_cell_measurement_temperature 296(2)
_cell_measurement_theta_max 33.318
_cell_measurement_theta_min 4.524
_cell_volume 21120(2)
_computing_structure_refinement 'SHELXL-97 (Sheldrick, 1997)'
_computing_structure_solution 'SHELXS-97 (Sheldrick, 1990)'
_diffrn_ambient_temperature 296(2)
_diffrn_measured_fraction_theta_full 0.998
_diffrn_measured_fraction_theta_max 0.998
_diffrn_measurement_device_type 'Bruker APEX II'
_diffrn_measurement_method 'Omega scan'
_diffrn_radiation_monochromator graphite
_diffrn_radiation_source 'fine-focus sealed tube'
_diffrn_radiation_type MoK\a
_diffrn_radiation_wavelength 0.71073
_diffrn_reflns_av_R_equivalents 0.2441
_diffrn_reflns_av_sigmaI/netI 0.5169
_diffrn_reflns_limit_h_max 53
_diffrn_reflns_limit_h_min -46
_diffrn_reflns_limit_k_max 35
_diffrn_reflns_limit_k_min -53
_diffrn_reflns_limit_l_max 10
_diffrn_reflns_limit_l_min -9
_diffrn_reflns_number 69003
_diffrn_reflns_theta_full 22.44
_diffrn_reflns_theta_max 22.44
_diffrn_reflns_theta_min 0.82
_diffrn_standards_decay_% 0
_diffrn_standards_interval_count 0
_diffrn_standards_number 0
_exptl_absorpt_coefficient_mu 0.836
_exptl_absorpt_correction_T_max 0.7448
_exptl_absorpt_correction_T_min 0.6226
_exptl_absorpt_correction_type empirical
_exptl_absorpt_process_details SADABS
_exptl_crystal_colour green
_exptl_crystal_density_diffrn 0.828
_exptl_crystal_description rodlike
_exptl_crystal_F_000 5236
_exptl_crystal_size_max 0.04
_exptl_crystal_size_mid 0.04
_exptl_crystal_size_min 0.01
_refine_diff_density_max 1.563
_refine_diff_density_min -2.415
_refine_diff_density_rms 0.178
_refine_ls_extinction_method none
_refine_ls_goodness_of_fit_ref 1.028
_refine_ls_hydrogen_treatment constr
_refine_ls_matrix_type full
_refine_ls_number_parameters 488
_refine_ls_number_reflns 18306
_refine_ls_number_restraints 38
_refine_ls_restrained_S_all 1.027
_refine_ls_R_factor_all 0.2947
_refine_ls_R_factor_gt 0.1427
_refine_ls_shift/su_max 0.001
_refine_ls_shift/su_mean 0.000
_refine_ls_structure_factor_coef Fsqd
_refine_ls_weighting_details 'calc w=1/[\s^2^(Fo^2^)+(0.1000P)^2^+0.0000P] where P=(Fo^2^+2Fc^2^)/3'
_refine_ls_weighting_scheme calc
_refine_ls_wR_factor_gt 0.3323
_refine_ls_wR_factor_ref 0.3656
_reflns_number_gt 4170
_reflns_number_total 18306
_reflns_threshold_expression >2sigma(I)
_cod_data_source_file ja305181y_si_002_2.cif
_cod_data_source_block CPM-16-Ni
_cod_original_cell_volume 21119(3)
_cod_database_code 4118365

loop_
_symmetry_equiv_pos_as_xyz
'x, y, z'
'-y, x-y, z'
'-x+y, -x, z'
'-x, -y, -z'
'y, -x+y, -z'
'x-y, x, -z'

loop_
_atom_site_label
_atom_site_type_symbol
_atom_site_fract_x
_atom_site_fract_y
_atom_site_fract_z
_atom_site_U_iso_or_equiv
_atom_site_adp_type
_atom_site_occupancy
_atom_site_symmetry_multiplicity
_atom_site_calc_flag
_atom_site_refinement_flags
In1 In 0.20666(4) 0.79351(4) 0.49976(16) 0.0608(6) Uani 1 1 d .
In2 In 0.00005(4) 0.64088(4) 0.50010(14) 0.0546(6) Uani 1 1 d .
In3 In 0.16499(6) 0.58257(6) 0.5006(3) 0.1303(11) Uani 1 1 d .
Ni1 Ni 0.06598(17) 0.82059(18) 0.1776(7) 0.102(3) Uani 0.50 1 d PD
Ni2 Ni 0.06543(17) 0.82072(18) -0.1774(7) 0.102(3) Uani 0.50 1 d PD
Ni3 Ni 0.17932(17) 0.93431(16) 0.1773(6) 0.098(3) Uani 0.50 1 d PD
Ni4 Ni 0.17938(18) 0.93448(17) -0.1780(6) 0.099(3) Uani 0.50 1 d PD
Ni5 Ni 0.3333 0.6667 1.1707(13) 0.098 Uiso 0.50 3 d SPD
Ni6 Ni 0.3333 0.6667 0.8273(13) 0.098 Uiso 0.50 3 d SPD
O1 O -0.0007(3) 0.6337(3) 0.2628(14) 0.062(5) Uiso 1 1 d .
O2 O 0.1872(4) 0.8155(4) -0.3611(18) 0.103(6) Uiso 1 1 d .
O3 O 0.28853(15) 0.6437(4) 0.8816(19) 0.150 Uiso 1 1 d D
O4 O 0.28793(12) 0.6452(4) 1.1272(18) 0.150 Uiso 1 1 d D
O5 O 0.3333 0.6667 0.6257(13) 0.130 Uiso 0.50 3 d SPD
O6 O 0.3333 0.6667 1.3724(13) 0.150 Uiso 0.50 3 d SPD
O7 O 0.0001(3) 0.6756(4) 0.3544(16) 0.078(5) Uiso 1 1 d .
O8 O 0.2109(4) 0.7907(4) -0.2484(16) 0.093(6) Uiso 1 1 d .
O9 O 0.2098(4) 0.7899(4) 0.2541(17) 0.102(7) Uiso 1 1 d .
O10 O -0.0004(3) 0.6350(4) -0.2606(14) 0.065(5) Uiso 1 1 d .
O11 O 0.1551(7) 0.5762(6) 0.725(3) 0.185(11) Uiso 1 1 d .
O12 O 0.1861(4) 0.8143(4) 0.3608(16) 0.090(6) Uiso 1 1 d .
O13 O 0.1227(4) 0.5876(5) 0.4981(17) 0.102(7) Uiso 1 1 d .
O14 O -0.1223(4) 0.4660(4) 0.5055(16) 0.087(6) Uiso 1 1 d .
O15 O 0.1552(6) 0.5781(6) 1.271(3) 0.187(11) Uiso 1 1 d .
O16 O 0.1970(4) 0.7439(4) 0.4967(15) 0.078(5) Uiso 1 1 d .
O17 O -0.1552(4) 0.5993(4) 0.4990(17) 0.096(6) Uiso 1 1 d .
O18 O 0.1558(4) 0.7553(4) 0.4976(16) 0.089(6) Uiso 1 1 d .
O19 O 0.0338(4) 0.6208(4) 0.4977(15) 0.080(5) Uiso 1 1 d .
O20 O -0.1949(4) 0.5482(3) 0.5014(14) 0.067(5) Uiso 1 1 d .
O21 O -0.0337(4) 0.5885(3) 0.5042(14) 0.064(5) Uiso 1 1 d .
O22 O 0.1669(4) 0.6301(4) 0.4986(15) 0.082(5) Uiso 1 1 d .
O23 O -0.1671(4) 0.4646(4) 0.5017(16) 0.089(6) Uiso 1 1 d .
O24 O 0.0520(4) 0.6704(5) 0.4980(18) 0.112(7) Uiso 1 1 d .
O25 O 0.0009(4) 0.6770(4) -0.3555(17) 0.086(5) Uiso 1 1 d .
O26 O -0.0512(4) 0.6167(4) 0.4923(17) 0.100(6) Uiso 1 1 d .
O27 O 0.2114(6) 0.6057(6) 1.341(3) 0.181(11) Uiso 1 1 d .
O28 O 0.2116(7) 0.6045(6) 0.661(3) 0.189(11) Uiso 1 1 d .
O29 O 0.0594(8) 0.8356(8) 0.011(4) 0.121(14) Uiso 0.50 1 d P
O30 O 0.1622(8) 0.9413(8) -0.013(4) 0.114(13) Uiso 0.50 1 d P
O31 O 0.0376(7) 0.7728(7) 0.099(3) 0.063(10) Uiso 0.50 1 d P
O32 O 0.0372(6) 0.7717(6) -0.097(3) 0.064(9) Uiso 0.50 1 d P
O33 O 0.0813(11) 0.7980(11) 0.341(4) 0.204 Uiso 0.50 1 d PD
O34 O -0.0362(6) 0.7359(6) -0.097(3) 0.051(8) Uiso 0.50 1 d P
O35 O -0.0368(7) 0.7361(7) 0.096(3) 0.080(10) Uiso 0.50 1 d P
O36 O 0.0299(9) 0.8235(9) 0.285(4) 0.010 Uiso 0.25 1 d P
O36A O 0.0155(10) 0.8102(9) 0.116(4) 0.010 Uiso 0.25 1 d P
O37 O 0.2041(8) 0.9204(9) -0.336(3) 0.137 Uiso 0.50 1 d PD
O38 O 0.0291(9) 0.8214(9) -0.286(4) 0.016 Uiso 0.25 1 d P
O38A O 0.0166(4) 0.8103(9) -0.113(4) 0.010 Uiso 0.25 1 d PD
O39 O 0.2050(7) 0.9211(7) 0.334(3) 0.107 Uiso 0.50 1 d PD
O40 O 0.1785(9) 0.9693(9) -0.282(4) 0.009(11) Uiso 0.25 1 d P
O40A O 0.1915(9) 0.9852(10) -0.111(4) 0.010 Uiso 0.25 1 d P
O41 O 0.0820(10) 0.8007(9) -0.347(3) 0.165 Uiso 0.50 1 d PD
O42 O 0.1791(9) 0.9698(9) 0.286(4) 0.010 Uiso 0.25 1 d P
O42A O 0.1902(9) 0.9848(9) 0.111(4) 0.010 Uiso 0.25 1 d P
O43 O 0.1049(9) 0.8243(8) -0.092(4) 0.102(12) Uiso 0.50 1 d P
O44 O 0.0846(9) 0.8616(9) -0.285(4) 0.010 Uiso 0.25 1 d P
O44A O 0.0985(9) 0.8725(9) -0.099(4) 0.010 Uiso 0.25 1 d P
O45 O 0.1791(7) 0.8973(7) -0.112(3) 0.068(9) Uiso 0.50 1 d P
O46 O 0.1344(9) 0.9133(9) 0.275(4) 0.010 Uiso 0.25 1 d P
O46A O 0.1289(4) 0.9014(7) 0.108(4) 0.010 Uiso 0.25 1 d PD
O47 O 0.1050(9) 0.8245(8) 0.087(4) 0.105(12) Uiso 0.50 1 d P
O48 O 0.0865(9) 0.8639(9) 0.278(4) 0.010 Uiso 0.25 1 d P
O48A O 0.0984(7) 0.8709(4) 0.106(4) 0.010 Uiso 0.25 1 d PD
O49 O 0.1784(7) 0.8970(7) 0.107(3) 0.078(10) Uiso 0.50 1 d P
O50 O 0.1378(9) 0.9133(9) -0.281(4) 0.010 Uiso 0.25 1 d P
O50A O 0.1272(9) 0.9017(9) -0.106(4) 0.010 Uiso 0.25 1 d P
C1 C 0.1909(11) 0.5951(9) 1.276(4) 0.159(16) Uiso 1 1 d .
C2 C 0.2025(2) 0.6019(3) 1.114(3) 0.116(11) Uiso 1 1 d D
C3 C 0.2359(2) 0.6191(4) 1.134(3) 0.151(13) Uiso 1 1 d D
C4 C 0.2508(4) 0.6265(3) 1.003(3) 0.145 Uiso 1 1 d D
C5 C 0.2373(5) 0.6194(4) 0.869(3) 0.134(12) Uiso 1 1 d D
C6 C 0.2036(5) 0.6022(4) 0.879(3) 0.103(10) Uiso 1 1 d D
C7 C 0.1830(6) 0.5917(4) 0.995(2) 0.118(11) Uiso 1 1 d D
C8 C 0.2845(4) 0.6439(5) 1.0040(18) 0.143 Uiso 1 1 d D
C9 C 0.1880(11) 0.5930(9) 0.720(4) 0.151(15) Uiso 1 1 d .
C10 C 0.1352(6) 0.6476(6) 0.501(2) 0.056(7) Uiso 1 1 d .
C11 C -0.0917(6) 0.5671(6) 0.504(2) 0.071(8) Uiso 1 1 d .
C12 C 0.1446(7) 0.6998(6) 0.499(2) 0.088(9) Uiso 1 1 d .
C13 C 0.1975(6) 0.8004(6) 0.255(2) 0.060(8) Uiso 1 1 d .
C14 C 0.1969(5) 0.8018(5) -0.258(2) 0.053(7) Uiso 1 1 d .
C15 C 0.0002(4) 0.6602(5) 0.255(2) 0.036(6) Uiso 1 1 d .
C16 C -0.1437(8) 0.5557(7) 0.501(3) 0.122(11) Uiso 1 1 d .
C17 C 0.0907(6) 0.6571(7) 0.501(2) 0.087(9) Uiso 1 1 d .
C18 C -0.1056(5) 0.5345(6) 0.496(2) 0.056(7) Uiso 1 1 d .
C19 C -0.1355(5) 0.5103(5) 0.498(2) 0.051(7) Uiso 1 1 d .
C20 C 0.1024(6) 0.6378(6) 0.499(2) 0.085(9) Uiso 1 1 d .
C21 C -0.0541(5) 0.5918(5) 0.5024(18) 0.038(6) Uiso 1 1 d .
C22 C 0.0527(4) 0.6474(5) 0.4973(17) 0.024(5) Uiso 1 1 d .
C23 C -0.1558(4) 0.5201(4) 0.4965(17) 0.032(6) Uiso 1 1 d .
C24 C 0.1561(4) 0.6780(5) 0.4982(18) 0.034(6) Uiso 1 1 d .
C25 C 0.1279(8) 0.6126(9) 0.495(3) 0.131(13) Uiso 1 1 d .
C26 C 0.1690(6) 0.7345(5) 0.499(2) 0.053(7) Uiso 1 1 d .
C27 C -0.1287(8) 0.4847(9) 0.502(3) 0.138(14) Uiso 1 1 d .
C28 C -0.1679(5) 0.5679(5) 0.5024(18) 0.039(6) Uiso 1 1 d .
C29 C -0.1103(5) 0.5764(5) 0.506(2) 0.048(7) Uiso 1 1 d .
C30 C 0.1115(5) 0.6861(5) 0.5020(18) 0.035(6) Uiso 1 1 d .
C31 C 0.0015(5) 0.6612(6) -0.259(2) 0.061(7) Uiso 1 1 d .
C32 C 0.0005(5) 0.6576(4) 0.000(2) 0.041(6) Uiso 1 1 d .
C33 C 0.1939(8) 0.8068(9) -0.004(3) 0.177(15) Uiso 1 1 d D
C34 C 0.1885(8) 0.8167(9) -0.133(4) 0.191(17) Uiso 1 1 d D
C35 C 0.1867(8) 0.8140(8) 0.128(3) 0.185(16) Uiso 1 1 d D
C36 C -0.0239(11) 0.6586(10) 0.097(4) 0.060(14) Uiso 0.50 1 d P
C37 C 0.0059(8) 0.6760(9) 0.109(3) 0.021(10) Uiso 0.50 1 d P
C38 C -0.0168(9) 0.6939(8) 0.137(3) 0.025(10) Uiso 0.50 1 d P
C39 C 0.0135(11) 0.7093(11) 0.122(5) 0.066(15) Uiso 0.50 1 d P
C40 C -0.0216(12) 0.6569(11) -0.090(5) 0.069(16) Uiso 0.50 1 d P
C41 C 0.0072(7) 0.6742(7) -0.107(3) 0.001(8) Uiso 0.50 1 d P
C42 C 0.0161(9) 0.7087(9) -0.126(4) 0.036(12) Uiso 0.50 1 d P
C43 C -0.0189(7) 0.6898(7) -0.124(3) 0.002(8) Uiso 0.50 1 d P
C44 C 0.1550(8) 0.8074(11) 0.109(5) 0.085(17) Uiso 0.50 1 d PD
C45 C 0.1902(12) 0.8446(10) 0.114(5) 0.12(2) Uiso 0.50 1 d PD
C46 C 0.1579(9) 0.8138(12) -0.127(5) 0.092(18) Uiso 0.50 1 d PD
C47 C 0.1904(16) 0.8468(11) -0.122(6) 0.18(3) Uiso 0.50 1 d PD
C48 C -0.0380(14) 0.7202(14) -0.002(9) 0.182 Uiso 0.50 1 d PD
C49 C 0.0401(12) 0.7629(14) 0.014(7) 0.09(2) Uiso 0.50 1 d P
C50 C -0.0302(11) 0.6946(11) 0.002(5) 0.074(16) Uiso 0.50 1 d PD
C51 C 0.0338(10) 0.7282(11) -0.004(5) 0.064(14) Uiso 0.50 1 d P
C52 C 0.1660(11) 0.8811(11) 0.003(5) 0.074(16) Uiso 0.50 1 d P
C53 C 0.1264(12) 0.8338(16) -0.009(9) 0.19(4) Uiso 0.50 1 d PD
C54 C 0.1462(15) 0.8200(15) -0.004(4) 0.15(3) Uiso 0.50 1 d PD
C55 C 0.1850(12) 0.8597(12) 0.000(5) 0.099(19) Uiso 0.50 1 d PD

loop_
_atom_site_aniso_label
_atom_site_aniso_U_11
_atom_site_aniso_U_22
_atom_site_aniso_U_33
_atom_site_aniso_U_23
_atom_site_aniso_U_13
_atom_site_aniso_U_12
In1 0.0660(15) 0.0656(14) 0.0446(11) 0.0009(10) 0.0014(10) 0.0282(12)
In2 0.0491(13) 0.0871(15) 0.0184(9) -0.0011(10) -0.0002(8) 0.0272(12)
In3 0.114(2) 0.127(2) 0.146(3) -0.0007(17) -0.0021(17) 0.0569(19)
Ni1 0.089(6) 0.133(7) 0.045(5) 0.034(4) 0.013(4) 0.027(5)
Ni2 0.094(6) 0.132(7) 0.047(5) -0.022(4) -0.021(4) 0.032(5)
Ni3 0.134(7) 0.083(6) 0.031(4) -0.002(4) -0.025(4) 0.020(5)
Ni4 0.132(7) 0.098(6) 0.029(4) -0.009(4) 0.009(4) 0.029(5)

loop_
_atom_type_symbol
_atom_type_description
_atom_type_scat_dispersion_real
_atom_type_scat_dispersion_imag
_atom_type_scat_source
C C 0.0033 0.0016 'International Tables Vol C Tables 4.2.6.8 and 6.1.1.4'
H H 0.0000 0.0000 'International Tables Vol C Tables 4.2.6.8 and 6.1.1.4'
N N 0.0061 0.0033 'International Tables Vol C Tables 4.2.6.8 and 6.1.1.4'
O O 0.0106 0.0060 'International Tables Vol C Tables 4.2.6.8 and 6.1.1.4'
Ni Ni 0.3393 1.1124 'International Tables Vol C Tables 4.2.6.8 and 6.1.1.4'
In In -0.7276 1.3100 'International Tables Vol C Tables 4.2.6.8 and 6.1.1.4'

loop_
_geom_angle_atom_site_label_1
_geom_angle_atom_site_label_2
_geom_angle_atom_site_label_3
_geom_angle
_geom_angle_site_symmetry_1
_geom_angle_site_symmetry_3
O12 In1 O2 75.6(6) . 1_556
O12 In1 O16 126.4(6) . .
O2 In1 O16 128.8(6) 1_556 .
O12 In1 O20 125.1(6) . 6_666
O2 In1 O20 124.4(6) 1_556 6_666
O16 In1 O20 83.3(6) . 6_666
O12 In1 O18 79.0(6) . .
O2 In1 O18 81.1(6) 1_556 .
O16 In1 O18 63.2(6) . .
O20 In1 O18 146.5(6) 6_666 .
O12 In1 O17 79.5(6) . 6_666
O2 In1 O17 77.7(6) 1_556 6_666
O16 In1 O17 144.0(6) . 6_666
O20 In1 O17 60.7(6) 6_666 6_666
O18 In1 O17 152.8(6) . 6_666
O12 In1 O9 58.9(6) . .
O2 In1 O9 134.5(7) 1_556 .
O16 In1 O9 83.9(6) . .
O20 In1 O9 84.9(6) 6_666 .
O18 In1 O9 90.8(6) . .
O17 In1 O9 92.1(6) 6_666 .
O12 In1 O8 134.7(6) . 1_556
O2 In1 O8 59.1(6) 1_556 1_556
O16 In1 O8 86.0(6) . 1_556
O20 In1 O8 84.7(6) 6_666 1_556
O18 In1 O8 92.9(6) . 1_556
O17 In1 O8 90.6(6) 6_666 1_556
O9 In1 O8 166.3(7) . 1_556
O12 In1 C13 36.4(7) . .
O2 In1 C13 112.0(8) 1_556 .
O16 In1 C13 100.3(7) . .
O20 In1 C13 102.2(7) 6_666 .
O18 In1 C13 84.5(7) . .
O17 In1 C13 87.9(7) 6_666 .
O9 In1 C13 22.6(6) . .
O8 In1 C13 171.0(8) 1_556 .
O12 In1 C28 104.3(6) . 6_666
O2 In1 C28 103.6(6) 1_556 6_666
O16 In1 C28 111.7(7) . 6_666
O20 In1 C28 28.4(5) 6_666 6_666
O18 In1 C28 174.8(7) . 6_666
O17 In1 C28 32.3(5) 6_666 6_666
O9 In1 C28 87.6(6) . 6_666
O8 In1 C28 87.5(6) 1_556 6_666
C13 In1 C28 95.8(7) . 6_666
O12 In1 C14 109.9(7) . 1_556
O2 In1 C14 34.4(6) 1_556 1_556
O16 In1 C14 103.7(7) . 1_556
O20 In1 C14 103.9(7) 6_666 1_556
O18 In1 C14 85.5(6) . 1_556
O17 In1 C14 86.4(6) 6_666 1_556
O9 In1 C14 168.8(8) . 1_556
O8 In1 C14 24.9(5) 1_556 1_556
C13 In1 C14 146.2(9) . 1_556
C28 In1 C14 97.0(7) 6_666 1_556
O12 In1 C26 106.5(6) . .
O2 In1 C26 108.0(7) 1_556 .
O16 In1 C26 28.4(5) . .
O20 In1 C26 111.7(7) 6_666 .
O18 In1 C26 34.7(6) . .
O17 In1 C26 172.5(7) 6_666 .
O9 In1 C26 87.3(6) . .
O8 In1 C26 88.4(6) 1_556 .
C13 In1 C26 94.3(7) . .
C28 In1 C26 140.2(7) 6_666 .
C14 In1 C26 95.6(7) 1_556 .
O26 In2 O24 173.2(7) . .
O26 In2 O7 87.4(6) . .
O24 In2 O7 86.1(6) . .
O26 In2 O25 90.8(6) . 1_556
O24 In2 O25 85.9(6) . 1_556
O7 In2 O25 79.0(6) . 1_556
O26 In2 O21 52.4(6) . .
O24 In2 O21 134.0(7) . .
O7 In2 O21 127.1(5) . .
O25 In2 O21 126.8(6) 1_556 .
O26 In2 O19 130.1(7) . .
O24 In2 O19 56.2(6) . .
O7 In2 O19 126.4(6) . .
O25 In2 O19 127.3(6) 1_556 .
O21 In2 O19 77.8(6) . .
O26 In2 O1 87.5(5) . .
O24 In2 O1 90.9(6) . .
O7 In2 O1 58.1(5) . .
O25 In2 O1 137.1(6) 1_556 .
O21 In2 O1 84.3(5) . .
O19 In2 O1 83.6(5) . .
O26 In2 O10 91.8(6) . 1_556
O24 In2 O10 91.5(6) . 1_556
O7 In2 O10 136.8(6) . 1_556
O25 In2 O10 57.8(5) 1_556 1_556
O21 In2 O10 83.5(5) . 1_556
O19 In2 O10 85.5(5) . 1_556
O1 In2 O10 165.1(5) . 1_556
O26 In2 C22 158.1(7) . .
O24 In2 C22 28.0(5) . .
O7 In2 C22 107.3(6) . .
O25 In2 C22 107.6(6) 1_556 .
O21 In2 C22 106.0(7) . .
O19 In2 C22 28.2(5) . .
O1 In2 C22 86.9(5) . .
O10 In2 C22 88.3(5) 1_556 .
O26 In2 C21 27.0(6) . .
O24 In2 C21 159.4(8) . .
O7 In2 C21 109.4(6) . .
O25 In2 C21 109.8(6) 1_556 .
O21 In2 C21 25.4(5) . .
O19 In2 C21 103.2(7) . .
O1 In2 C21 86.4(5) . .
O10 In2 C21 86.2(5) 1_556 .
C22 In2 C21 131.4(8) . .
O26 In2 C31 92.5(7) . 1_556
O24 In2 C31 87.4(7) . 1_556
O7 In2 C31 107.8(7) . 1_556
O25 In2 C31 28.9(6) 1_556 1_556
O21 In2 C31 106.9(7) . 1_556
O19 In2 C31 106.9(7) . 1_556
O1 In2 C31 165.9(7) . 1_556
O10 In2 C31 29.0(5) 1_556 1_556
C22 In2 C31 98.0(6) . 1_556
C21 In2 C31 100.0(7) . 1_556
O26 In2 C15 87.6(6) . .
O24 In2 C15 87.7(6) . .
O7 In2 C15 28.6(5) . .
O25 In2 C15 107.5(6) 1_556 .
O21 In2 C15 107.4(6) . .
O19 In2 C15 106.0(6) . .
O1 In2 C15 29.5(4) . .
O10 In2 C15 165.3(6) 1_556 .
C22 In2 C15 97.7(6) . .
C21 In2 C15 99.5(6) . .
C31 In2 C15 136.4(8) 1_556 .
O13 In3 O11 82.9(8) . .
O13 In3 O14 71.9(7) . 4_566
O11 In3 O14 81.8(8) . 4_566
O13 In3 O15 80.6(8) . 1_554
O11 In3 O15 158.7(10) . 1_554
O14 In3 O15 80.4(8) 4_566 1_554
O13 In3 O22 56.4(6) . .
O11 In3 O22 92.6(7) . .
O14 In3 O22 128.4(6) 4_566 .
O15 In3 O22 89.4(7) 1_554 .
O13 In3 C9 110.9(11) . .
O11 In3 C9 35.1(10) . .
O14 In3 C9 110.1(11) 4_566 .
O15 In3 C9 166.1(13) 1_554 .
O22 In3 C9 90.8(9) . .
O13 In3 O23 127.8(7) . 4_566
O11 In3 O23 89.2(7) . 4_566
O14 In3 O23 55.8(6) 4_566 4_566
O15 In3 O23 90.3(7) 1_554 4_566
O22 In3 O23 175.6(6) . 4_566
C9 In3 O23 88.4(9) . 4_566
O13 In3 C1 111.0(11) . 1_554
O11 In3 C1 164.1(13) . 1_554
O14 In3 C1 109.3(11) 4_566 1_554
O15 In3 C1 37.0(10) 1_554 1_554
O22 In3 C1 89.2(9) . 1_554
C9 In3 C1 129.1(16) . 1_554
O23 In3 C1 88.0(9) 4_566 1_554
O13 In3 O27 129.2(8) . 1_554
O11 In3 O27 139.2(10) . 1_554
O14 In3 O27 127.8(8) 4_566 1_554
O15 In3 O27 62.0(8) 1_554 1_554
O22 In3 O27 88.2(7) . 1_554
C9 In3 O27 104.1(13) . 1_554
O23 In3 O27 87.8(7) 4_566 1_554
C1 In3 O27 25.0(10) 1_554 1_554
O13 In3 O28 131.2(8) . .
O11 In3 O28 62.3(9) . .
O14 In3 O28 129.0(8) 4_566 .
O15 In3 O28 138.9(10) 1_554 .
O22 In3 O28 90.3(7) . .
C9 In3 O28 27.1(10) . .
O23 In3 O28 87.0(7) 4_566 .
C1 In3 O28 101.9(13) 1_554 .
O27 In3 O28 77.0(10) 1_554 .
O29 Ni1 O47 85.6(15) . .
O29 Ni1 O48 95.8(15) . .
O47 Ni1 O48 99.0(14) . .
O29 Ni1 O36 95.3(15) . .
O47 Ni1 O36 171.1(15) . .
O48 Ni1 O36 72.1(15) . .
O29 Ni1 O31 88.4(14) . .
O47 Ni1 O31 90.7(13) . .
O48 Ni1 O31 169.7(14) . .
O36 Ni1 O31 98.2(13) . .
O29 Ni1 O33 164.2(18) . .
O47 Ni1 O33 80.1(16) . .
O48 Ni1 O33 93.1(17) . .
O36 Ni1 O33 99.9(16) . .
O31 Ni1 O33 85.1(15) . .
O29 Ni1 O48A 58.3(14) . .
O47 Ni1 O48A 69.4(14) . .
O48 Ni1 O48A 47.3(14) . .
O36 Ni1 O48A 103.5(14) . .
O31 Ni1 O48A 141.3(13) . .
O33 Ni1 O48A 121.4(16) . .
O29 Ni1 O36A 59.4(14) . .
O47 Ni1 O36A 138.7(14) . .
O48 Ni1 O36A 105.3(14) . .
O36 Ni1 O36A 47.1(14) . .
O31 Ni1 O36A 68.8(12) . .
O33 Ni1 O36A 130.2(16) . .
O48A Ni1 O36A 104.2(14) . .
O43 Ni2 O44 100.3(15) . .
O43 Ni2 O29 84.2(14) . .
O44 Ni2 O29 101.3(15) . .
O43 Ni2 O38 172.0(15) . .
O44 Ni2 O38 72.3(15) . .
O29 Ni2 O38 100.2(15) . .
O43 Ni2 O32 90.0(12) . .
O44 Ni2 O32 167.6(14) . .
O29 Ni2 O32 86.6(13) . .
O38 Ni2 O32 97.0(13) . .
O43 Ni2 O38A 139.0(14) . .
O44 Ni2 O38A 106.2(15) . .
O29 Ni2 O38A 60.6(14) . .
O38 Ni2 O38A 48.2(14) . .
O32 Ni2 O38A 69.1(12) . .
O43 Ni2 O41 79.0(15) . .
O44 Ni2 O41 87.5(16) . .
O29 Ni2 O41 162.2(16) . .
O38 Ni2 O41 97.3(15) . .
O32 Ni2 O41 87.6(13) . .
O38A Ni2 O41 132.0(15) . .
O43 Ni2 O44A 70.1(13) . .
O44 Ni2 O44A 51.4(14) . .
O29 Ni2 O44A 58.1(14) . .
O38 Ni2 O44A 106.3(15) . .
O32 Ni2 O44A 140.1(12) . .
O38A Ni2 O44A 103.4(14) . .
O41 Ni2 O44A 120.0(15) . .
O49 Ni3 O42 169.5(14) . .
O49 Ni3 O46 99.9(14) . .
O42 Ni3 O46 74.6(15) . .
O49 Ni3 O30 90.9(13) . .
O42 Ni3 O30 98.5(14) . .
O46 Ni3 O30 94.4(14) . .
O49 Ni3 O34 90.1(11) . 6_665
O42 Ni3 O34 95.1(13) . 6_665
O46 Ni3 O34 169.6(13) . 6_665
O30 Ni3 O34 88.2(12) . 6_665
O49 Ni3 O39 74.1(13) . .
O42 Ni3 O39 97.5(14) . .
O46 Ni3 O39 98.2(13) . .
O30 Ni3 O39 161.8(13) . .
O34 Ni3 O39 81.8(11) 6_665 .
O49 Ni3 O46A 73.7(13) . .
O42 Ni3 O46A 107.0(15) . .
O46 Ni3 O46A 45.6(14) . .
O30 Ni3 O46A 58.8(13) . .
O34 Ni3 O46A 142.0(12) 6_665 .
O39 Ni3 O46A 123.9(13) . .
O49 Ni3 O42A 141.6(13) . .
O42 Ni3 O42A 48.9(14) . .
O46 Ni3 O42A 105.6(14) . .
O30 Ni3 O42A 59.3(13) . .
O34 Ni3 O42A 67.2(12) 6_665 .
O39 Ni3 O42A 128.4(13) . .
O46A Ni3 O42A 105.0(14) . .
O45 Ni4 O30 94.9(14) . .
O45 Ni4 O40 168.9(14) . .
O30 Ni4 O40 94.8(15) . .
O45 Ni4 O50 98.8(14) . .
O30 Ni4 O50 95.3(15) . .
O40 Ni4 O50 74.8(15) . .
O45 Ni4 O35 89.2(12) . 6_665
O30 Ni4 O35 90.0(13) . 6_665
O40 Ni4 O35 96.3(14) . 6_665
O50 Ni4 O35 170.0(14) . 6_665
O45 Ni4 O37 72.2(13) . .
O30 Ni4 O37 165.5(15) . .
O40 Ni4 O37 98.7(15) . .
O50 Ni4 O37 93.3(15) . .
O35 Ni4 O37 83.4(13) 6_665 .
O45 Ni4 O40A 142.0(13) . .
O30 Ni4 O40A 58.7(14) . .
O40 Ni4 O40A 49.0(14) . .
O50 Ni4 O40A 109.7(14) . .
O35 Ni4 O40A 66.0(12) 6_665 .
O37 Ni4 O40A 128.5(14) . .
O45 Ni4 O50A 76.2(13) . .
O30 Ni4 O50A 56.3(14) . .
O40 Ni4 O50A 104.8(15) . .
O50 Ni4 O50A 47.9(14) . .
O35 Ni4 O50A 141.0(12) 6_665 .
O37 Ni4 O50A 124.1(14) . .
O40A Ni4 O50A 104.6(13) . .
O4 Ni5 O4 115.5(5) . 3_565
O4 Ni5 O4 115.5(5) . 2_665
O4 Ni5 O4 115.5(5) 3_565 2_665
O4 Ni5 O6 102.5(6) . .
O4 Ni5 O6 102.5(6) 3_565 .
O4 Ni5 O6 102.5(6) 2_665 .
O3 Ni6 O3 113.0(5) 3_565 .
O3 Ni6 O3 113.0(6) 3_565 2_665
O3 Ni6 O3 113.0(5) . 2_665
O3 Ni6 O5 105.6(6) 3_565 .
O3 Ni6 O5 105.6(6) . .
O3 Ni6 O5 105.6(6) 2_665 .
C15 O1 In2 85.3(11) . .
C14 O2 In1 83.2(13) . 1_554
C8 O3 Ni6 113.4(13) . .
C8 O4 Ni5 109.3(13) . .
C15 O7 In2 92.1(13) . .
C14 O8 In1 77.9(16) . 1_554
C13 O9 In1 82.6(19) . .
C31 O10 In2 83.9(13) . 1_554
C9 O11 In3 77(2) . .
C13 O12 In1 81.7(12) . .
C25 O13 In3 114(2) . .
C27 O14 In3 112(2) . 4_566
C1 O15 In3 77.8(19) . 1_556
C26 O16 In1 89.9(14) . .
C28 O17 In1 82.9(12) . 5_456
C26 O18 In1 83.4(12) . .
C22 O19 In2 82.0(13) . .
C28 O20 In1 87.9(13) . 5_456
C21 O21 In2 92.0(16) . .
C25 O22 In3 91.3(16) . .
C27 O23 In3 89.2(17) . 4_566
C22 O24 In2 86.9(15) . .
C31 O25 In2 89.1(15) . 1_554
C21 O26 In2 94.2(16) . .
C1 O27 In3 74(3) . 1_556
C9 O28 In3 69(3) . .
Ni1 O29 Ni2 123.8(19) . .
Ni4 O30 Ni3 117.6(17) . .
C49 O31 Ni1 130(4) . .
C49 O32 Ni2 126(4) . .
C48 O34 Ni3 134(4) . 5_455
C48 O35 Ni4 136(4) . 5_455
O36A O36 Ni1 73.0(18) . .
O40A O36A O36 113(3) 5_455 .
O40A O36A Ni1 155(3) 5_455 .
O36 O36A Ni1 59.9(17) . .
O38A O38 Ni2 71.3(15) . .
O42A O38A O38 108(3) 5_455 .
O42A O38A Ni2 157(3) 5_455 .
O38 O38A Ni2 60.4(13) . .
O36A O40A Ni4 157(3) 6_665 .
O38A O42A Ni3 155(3) 6_665 .
C53 O43 O47 48(4) . .
C53 O43 Ni2 155(4) . .
O47 O43 Ni2 114(2) . .
O50A O44A Ni2 151(3) . .
C52 O45 Ni4 128(3) . .
O46A O46 Ni3 71.5(14) . .
O48A O46A O46 105(3) . .
O48A O46A Ni3 154(3) . .
O46 O46A Ni3 62.9(14) . .
C53 O47 O43 44(3) . .
C53 O47 Ni1 154(4) . .
O43 O47 Ni1 116(2) . .
O48A O48 Ni1 72.1(14) . .
O46A O48A O48 105(3) . .
O46A O48A Ni1 153(3) . .
O48 O48A Ni1 60.6(13) . .
C52 O49 Ni3 132(3) . .
O44A O50A Ni4 153(3) . .
O27 C1 O15 146(4) . .
O27 C1 C2 109(4) . .
O15 C1 C2 105(3) . .
O27 C1 In3 81(3) . 1_556
O15 C1 In3 65.2(18) . 1_556
C2 C1 In3 170(3) . 1_556
C7 C2 C3 133(2) . .
C7 C2 C1 128(2) . .
C3 C2 C1 99(2) . .
C2 C3 C4 108.3(17) . .
C8 C4 C5 114.0(19) . .
C8 C4 C3 115.6(16) . .
C5 C4 C3 130.4(18) . .
C6 C5 C4 110(2) . .
C7 C6 C5 132(3) . .
C7 C6 C9 119(2) . .
C5 C6 C9 109(2) . .
C2 C7 C6 107(3) . .
O4 C8 O3 164(2) . .
O4 C8 C4 97.2(15) . .
O3 C8 C4 97.4(14) . .
O28 C9 O11 152(4) . .
O28 C9 C6 97(3) . .
O11 C9 C6 111(3) . .
O28 C9 In3 84(3) . .
O11 C9 In3 67.6(19) . .
C6 C9 In3 176(2) . .
C24 C10 C20 119(2) . .
C24 C10 C25 149(2) . .
C20 C10 C25 92(2) . .
C29 C11 C18 114(2) . .
C29 C11 C21 121(3) . .
C18 C11 C21 125(2) . .
C30 C12 C24 116(2) . .
C30 C12 C26 127(2) . .
C24 C12 C26 117(2) . .
O9 C13 O12 137(3) . .
O9 C13 C35 129(3) . .
O12 C13 C35 94(2) . .
O9 C13 In1 74.8(19) . .
O12 C13 In1 61.9(10) . .
C35 C13 In1 156(2) . .
O8 C14 O2 139(2) . .
O8 C14 C34 123(3) . .
O2 C14 C34 96(2) . .
O8 C14 In1 77.2(16) . 1_554
O2 C14 In1 62.4(11) . 1_554
C34 C14 In1 158(2) . 1_554
O7 C15 O1 125(2) . .
O7 C15 C37 118(2) . .
O1 C15 C37 117(2) . .
O7 C15 C36 118(2) . .
O1 C15 C36 107.2(19) . .
C37 C15 C36 41.2(16) . .
O7 C15 In2 59.4(11) . .
O1 C15 In2 65.2(10) . .
C37 C15 In2 170.9(18) . .
C36 C15 In2 147.8(17) . .
C29 C16 C23 117(2) . .
C29 C16 C28 123(3) . .
C23 C16 C28 120(2) . .
C30 C17 C20 114(3) . .
C30 C17 C22 118(2) . .
C20 C17 C22 128(3) . .
C19 C18 C11 134(2) . .
C23 C19 C18 112(2) . .
C23 C19 C27 150(3) . .
C18 C19 C27 98(2) . .
C17 C20 C10 125(3) . .
O21 C21 O26 121(2) . .
O21 C21 C11 132(2) . .
O26 C21 C11 107(2) . .
O21 C21 In2 62.5(14) . .
O26 C21 In2 58.7(13) . .
C11 C21 In2 165.2(18) . .
O24 C22 O19 135(2) . .
O24 C22 C17 107(2) . .
O19 C22 C17 118(2) . .
O24 C22 In2 65.1(13) . .
O19 C22 In2 69.9(12) . .
C17 C22 In2 172.0(17) . .
C19 C23 C16 119(2) . .
C10 C24 C12 118(2) . .
O13 C25 C10 176(3) . .
O13 C25 O22 98(3) . .
C10 C25 O22 82(2) . .
O16 C26 O18 123(2) . .
O16 C26 C12 122(2) . .
O18 C26 C12 114(2) . .
O16 C26 In1 61.6(13) . .
O18 C26 In1 61.8(10) . .
C12 C26 In1 175.9(19) . .
O14 C27 C19 177(4) . .
O14 C27 O23 103(3) . .
C19 C27 O23 80(2) . .
O20 C28 O17 128(2) . .
O20 C28 C16 116(2) . .
O17 C28 C16 116(2) . .
O20 C28 In1 63.6(12) . 5_456
O17 C28 In1 64.8(11) . 5_456
C16 C28 In1 179.0(17) . 5_456
C11 C29 C16 123(3) . .
C17 C30 C12 128(2) . .
O25 C31 O10 129(2) . .
O25 C31 C41 122(2) . .
O10 C31 C41 109(2) . .
O25 C31 C40 122(2) . .
O10 C31 C40 99(2) . .
C41 C31 C40 39.3(16) . .
O25 C31 In2 62.0(13) . 1_554
O10 C31 In2 67.1(12) . 1_554
C41 C31 In2 171.6(17) . 1_554
C40 C31 In2 147.2(18) . 1_554
C41 C32 C37 109(3) . .
C41 C32 C40 56(2) . .
C37 C32 C40 115(3) . .
C41 C32 C36 117(3) . .
C37 C32 C36 52(2) . .
C40 C32 C36 77(3) . .
C35 C33 C34 127(4) . .
C33 C34 C47 111(4) . .
C33 C34 C46 107(4) . .
C47 C34 C46 68(3) . .
C33 C34 C14 113(3) . .
C47 C34 C14 130(4) . .
C46 C34 C14 119(3) . .
C44 C35 C33 101(3) . .
C44 C35 C45 77(3) . .
C33 C35 C45 105(4) . .
C44 C35 C13 123(3) . .
C33 C35 C13 115(3) . .
C45 C35 C13 128(3) . .
C37 C36 C32 56(2) . .
C37 C36 C38 73(3) . .
C32 C36 C38 115(3) . .
C37 C36 C40 93(3) . .
C32 C36 C40 47.3(19) . .
C38 C36 C40 107(3) . .
C37 C36 C15 55(2) . .
C32 C36 C15 92(2) . .
C38 C36 C15 88(2) . .
C40 C36 C15 139(3) . .
C36 C37 C32 72(3) . .
C36 C37 C39 108(4) . .
C32 C37 C39 131(3) . .
C36 C37 C15 84(3) . .
C32 C37 C15 118(3) . .
C39 C37 C15 110(3) . .
C36 C37 C38 63(3) . .
C32 C37 C38 120(3) . .
C39 C37 C38 46(2) . .
C15 C37 C38 96(2) . .
C39 C38 C50 106(4) . .
C39 C38 C36 100(3) . .
C50 C38 C36 87(3) . .
C39 C38 C37 56(3) . .
C50 C38 C37 106(3) . .
C36 C38 C37 44.2(19) . .
C38 C39 C37 78(3) . .
C38 C39 C51 129(4) . .
C37 C39 C51 108(4) . .
C41 C40 C32 57(2) . .
C41 C40 C43 78(3) . .
C32 C40 C43 116(3) . .
C41 C40 C36 100(3) . .
C32 C40 C36 55(2) . .
C43 C40 C36 98(3) . .
C41 C40 C31 54(2) . .
C32 C40 C31 97(3) . .
C43 C40 C31 88(3) . .
C36 C40 C31 152(3) . .
C40 C41 C32 67(3) . .
C40 C41 C42 111(3) . .
C32 C41 C42 131(3) . .
C40 C41 C31 87(3) . .
C32 C41 C31 126(3) . .
C42 C41 C31 103(2) . .
C40 C41 C43 60(2) . .
C32 C41 C43 110(2) . .
C42 C41 C43 52.3(18) . .
C31 C41 C43 93.3(19) . .
C43 C42 C51 120(3) . .
C43 C42 C41 73(2) . .
C51 C42 C41 111(3) . .
C50 C43 C42 110(3) . .
C50 C43 C40 98(3) . .
C42 C43 C40 97(3) . .
C50 C43 C41 114(3) . .
C42 C43 C41 54.5(18) . .
C40 C43 C41 42.5(19) . .
C35 C44 C54 122(5) . .
C35 C44 C45 51.7(17) . .
C54 C44 C45 86(4) . .
C55 C45 C35 131(5) . .
C55 C45 C44 100(4) . .
C35 C45 C44 51.7(17) . .
C54 C46 C34 122(5) . .
C54 C46 C47 93(4) . .
C34 C46 C47 55.9(17) . .
C34 C47 C55 126(5) . .
C34 C47 C46 55.9(18) . .
C55 C47 C46 99(5) . .
O34 C48 O35 104(5) . .
O34 C48 C50 127(7) . .
O35 C48 C50 125(7) . .
O31 C49 O32 121(6) . .
O31 C49 C51 128(6) . .
O32 C49 C51 107(5) . .
C43 C50 C48 114(5) . .
C43 C50 C38 124(4) . .
C48 C50 C38 110(5) . .
C42 C51 C39 105(4) . .
C42 C51 C49 121(4) . .
C39 C51 C49 106(4) . .
O49 C52 O45 112(4) . .
O49 C52 C55 99(4) . .
O45 C52 C55 96(3) . .
O43 C53 O47 88(4) . .
O43 C53 C54 120(7) . .
O47 C53 C54 115(6) . .
C46 C54 C44 109(5) . .
C46 C54 C53 120(5) . .
C44 C54 C53 131(6) . .
C46 C54 C55 86(4) . .
C44 C54 C55 93(4) . .
C53 C54 C55 95(4) . .
C45 C55 C47 108(5) . .
C45 C55 C52 126(4) . .
C47 C55 C52 124(4) . .
C45 C55 C54 80(4) . .
C47 C55 C54 81(4) . .
C52 C55 C54 93(3) . .

loop_
_geom_bond_atom_site_label_1
_geom_bond_atom_site_label_2
_geom_bond_distance
_geom_bond_site_symmetry_2
In1 O12 2.248(16) .
In1 O2 2.252(17) 1_556
In1 O16 2.258(15) .
In1 O20 2.261(14) 6_666
In1 O18 2.277(16) .
In1 O17 2.298(16) 6_666
In1 O9 2.453(17) .
In1 O8 2.515(16) 1_556
In1 C13 2.52(2) .
In1 C28 2.52(2) 6_666
In1 C14 2.52(2) 1_556
In1 C26 2.57(2) .
In2 O26 2.202(17) .
In2 O24 2.239(18) .
In2 O7 2.248(15) .
In2 O25 2.278(16) 1_556
In2 O21 2.281(14) .
In2 O19 2.337(15) .
In2 O1 2.378(14) .
In2 O10 2.390(14) 1_556
In2 C22 2.465(18) .
In2 C21 2.57(2) .
In2 C31 2.58(2) 1_556
In2 C15 2.611(19) .
In3 O13 2.233(18) .
In3 O11 2.27(3) .
In3 O14 2.279(17) 4_566
In3 O15 2.31(3) 1_554
In3 O22 2.312(15) .
In3 C9 2.39(4) .
In3 O23 2.394(16) 4_566
In3 C1 2.49(4) 1_554
In3 O27 2.55(3) 1_554
In3 O28 2.56(3) .
Ni1 O29 1.90(4) .
Ni1 O47 2.05(4) .
Ni1 O48 2.11(4) .
Ni1 O36 2.15(4) .
Ni1 O31 2.21(3) .
Ni1 O33 2.303(5) .
Ni1 O48A 2.303(5) .
Ni1 O36A 2.37(4) .
Ni2 O43 2.06(4) .
Ni2 O44 2.06(4) .
Ni2 O29 2.09(4) .
Ni2 O38 2.11(4) .
Ni2 O32 2.26(3) .
Ni2 O38A 2.302(5) .
Ni2 O41 2.302(5) .
Ni2 O44A 2.38(4) .
Ni3 O49 1.96(3) .
Ni3 O42 2.07(4) .
Ni3 O46 2.16(4) .
Ni3 O30 2.16(4) .
Ni3 O34 2.25(3) 6_665
Ni3 O39 2.302(5) .
Ni3 O46A 2.303(5) .
Ni3 O42A 2.38(4) .
Ni4 O45 1.95(3) .
Ni4 O30 1.95(4) .
Ni4 O40 2.03(4) .
Ni4 O50 2.06(4) .
Ni4 O35 2.21(3) 6_665
Ni4 O37 2.302(5) .
Ni4 O40A 2.37(4) .
Ni4 O50A 2.38(4) .
Ni5 O4 1.998(2) .
Ni5 O4 1.998(2) 3_565
Ni5 O4 1.998(2) 2_665
Ni5 O6 2.000(2) .
Ni6 O3 1.998(2) 3_565
Ni6 O3 1.998(2) .
Ni6 O3 1.998(2) 2_665
Ni6 O5 2.000(2) .
O1 C15 1.292(19) .
O2 C14 1.43(2) .
O2 In1 2.252(17) 1_554
O3 C8 1.231(2) .
O4 C8 1.231(2) .
O7 C15 1.25(2) .
O8 C14 1.08(2) .
O8 In1 2.515(16) 1_554
O9 C13 0.98(3) .
O10 C31 1.26(2) .
O10 In2 2.390(14) 1_554
O11 C9 1.41(4) .
O12 C13 1.51(3) .
O13 C25 1.13(3) .
O14 C27 1.12(4) .
O14 In3 2.279(17) 4_566
O15 C1 1.53(4) .
O15 In3 2.31(3) 1_556
O16 C26 1.22(2) .
O17 C28 1.36(2) .
O17 In1 2.298(16) 5_456
O18 C26 1.47(2) .
O19 C22 1.17(2) .
O20 C28 1.20(2) .
O20 In1 2.261(14) 5_456
O21 C21 1.10(2) .
O22 C25 1.68(3) .
O23 C27 1.65(3) .
O23 In3 2.394(16) 4_566
O24 C22 1.16(2) .
O25 C31 1.25(2) .
O25 In2 2.278(16) 1_554
O26 C21 1.17(2) .
O27 C1 1.09(4) .
O27 In3 2.55(3) 1_556
O28 C9 1.17(4) .
O31 C49 1.01(6) .
O32 C49 1.22(6) .
O34 C48 1.20(7) .
O34 Ni3 2.25(3) 5_455
O35 C48 1.24(7) .
O35 Ni4 2.21(3) 5_455
O36 O36A 1.82(5) .
O36A O40A 1.30(5) 5_455
O38 O38A 1.81(5) .
O38A O42A 1.36(4) 5_455
O40A O36A 1.30(5) 6_665
O42A O38A 1.36(4) 6_665
O43 C53 1.23(7) .
O43 O47 1.78(5) .
O44A O50A 1.44(5) .
O45 C52 1.36(5) .
O46 O46A 1.73(5) .
O46A O48A 1.51(3) .
O47 C53 1.33(7) .
O48 O48A 1.78(5) .
O49 C52 1.25(5) .
C1 C2 1.68(4) .
C1 In3 2.49(4) 1_556
C2 C7 1.450(2) .
C2 C3 1.450(2) .
C3 C4 1.451(2) .
C4 C8 1.450(2) .
C4 C5 1.451(2) .
C5 C6 1.451(2) .
C6 C7 1.450(2) .
C6 C9 1.71(4) .
C10 C24 1.33(2) .
C10 C20 1.45(3) .
C10 C25 1.59(4) .
C11 C29 1.22(3) .
C11 C18 1.41(3) .
C11 C21 1.64(3) .
C12 C30 1.43(3) .
C12 C24 1.45(3) .
C12 C26 1.53(3) .
C13 C35 1.64(4) .
C14 C34 1.60(4) .
C14 In1 2.52(2) 1_554
C15 C37 1.60(4) .
C15 C36 1.95(5) .
C16 C29 1.45(3) .
C16 C23 1.55(3) .
C16 C28 1.59(3) .
C17 C30 1.28(3) .
C17 C20 1.34(3) .
C17 C22 1.70(3) .
C18 C19 1.36(2) .
C19 C23 1.32(2) .
C19 C27 1.47(4) .
C28 In1 2.52(2) 5_456
C31 C41 1.61(3) .
C31 C40 1.99(5) .
C31 In2 2.58(2) 1_554
C32 C41 1.27(3) .
C32 C37 1.35(3) .
C32 C40 1.40(5) .
C32 C36 1.56(5) .
C33 C35 1.4501(15) .
C33 C34 1.4501(15) .
C34 C47 1.450(2) .
C34 C46 1.450(2) .
C35 C44 1.450(2) .
C35 C45 1.450(2) .
C36 C37 1.29(5) .
C36 C38 1.65(5) .
C36 C40 1.85(6) .
C37 C39 1.50(5) .
C37 C38 1.77(5) .
C38 C39 1.31(5) .
C38 C50 1.50(5) .
C39 C51 1.59(6) .
C40 C41 1.26(5) .
C40 C43 1.61(5) .
C41 C42 1.55(4) .
C41 C43 1.82(4) .
C42 C43 1.51(4) .
C42 C51 1.52(5) .
C43 C50 1.44(5) .
C44 C54 1.450(2) .
C44 C45 1.80(7) .
C45 C55 1.450(2) .
C46 C54 1.450(2) .
C46 C47 1.62(7) .
C47 C55 1.450(2) .
C48 C50 1.500(2) .
C49 C51 1.60(6) .
C52 C55 1.73(6) .
C53 C54 1.450(2) .
C54 C55 1.95(8) .
